data_4000827
loop_
_publ_author_name
'Aboaku, Safo'
'Paduan-Filho, Armando'
'Bindilatti, Valdir'
'Oliveira, Nei Fernandes'
'Schlueter, John A.'
'Lahti, Paul M.'

_publ_section_title
;
 Aminophenylnitronylnitroxides: Highly Networked Hydrogen-Bond Assembly in
 Organic Radical Materials
;
_journal_issue 21
_journal_name_full 'Chemistry of Materials'
_journal_page_first 4844
_journal_paper_doi 10.1021/cm202303q
_journal_volume 23
_journal_year 2011
_chemical_formula_moiety 'C13 H18 N3 O2'
_chemical_formula_sum 'C13 H18 N3 O2'
_chemical_formula_weight 248.30
_chemical_name_common
;
2-(para-aminophenyl)-4,4,5,5-tetramethyl-4,5-dihydro-
1H-imidazole-3-oxide-1-oxyl
;
_chemical_name_systematic
;
2-(para-aminophenyl)-4,4,5,5-tetramethyl-4,5-dihydro-
1H-imidazole-3-oxide-1-oxyl
;
_space_group_IT_number 61
_symmetry_cell_setting orthorhombic
_symmetry_Int_Tables_number 61
_symmetry_space_group_name_Hall '-P 2ac 2ab'
_symmetry_space_group_name_H-M 'P b c a'
_atom_sites_solution_hydrogens geom
_atom_sites_solution_primary direct
_atom_sites_solution_secondary difmap
_audit_creation_method 'manual editing of SHELXL-97 cif file'
_cell_angle_alpha 90.00
_cell_angle_beta 90.00
_cell_angle_gamma 90.00
_cell_formula_units_Z 8
_cell_length_a 13.7284(6)
_cell_length_b 12.2673(6)
_cell_length_c 16.0254(8)
_cell_measurement_reflns_used 9958
_cell_measurement_temperature 15(2)
_cell_measurement_theta_max 15.424
_cell_measurement_theta_min 2.400
_cell_measurement_wavelength 0.4428
_cell_volume 2698.8(2)
_computing_cell_refinement 'APEX II v.2.2 (Bruker, 2007)'
_computing_data_collection 'APEX II v.2.2 (Bruker, 2007)'
_computing_data_reduction 'APEX II v.2.2 (Bruker, 2007)'
_computing_molecular_graphics 'Diamond 3.1a (Crystal Impact, 2005)'
_computing_publication_material 'SHELXTL (Bruker, 2006)'
_computing_structure_refinement 'SHELXL-97 (Sheldrick, 2008)'
_computing_structure_solution 'SHELXS-97 (Sheldrick, 2008)'
_diffrn_ambient_temperature 15(2)
_diffrn_detector_area_resol_mean 83.33
_diffrn_measured_fraction_theta_full 0.997
_diffrn_measured_fraction_theta_max 0.997
_diffrn_measurement_device_type 'three circle goniometer with fixed chi'
_diffrn_measurement_method 'omega scans'
_diffrn_radiation_monochromator 'diamond 1 1 1'
_diffrn_radiation_probe x-ray
_diffrn_radiation_source synchrotron
_diffrn_radiation_type synchrotron
_diffrn_radiation_wavelength 0.44280
_diffrn_reflns_av_R_equivalents 0.0689
_diffrn_reflns_av_sigmaI/netI 0.0333
_diffrn_reflns_limit_h_max 18
_diffrn_reflns_limit_h_min -13
_diffrn_reflns_limit_k_max 16
_diffrn_reflns_limit_k_min -16
_diffrn_reflns_limit_l_max 21
_diffrn_reflns_limit_l_min -21
_diffrn_reflns_number 47899
_diffrn_reflns_theta_full 17.45
_diffrn_reflns_theta_max 17.45
_diffrn_reflns_theta_min 1.60
_diffrn_source_type 'APS 15-ID'
_exptl_absorpt_coefficient_mu 0.039
_exptl_absorpt_correction_T_max 0.744
_exptl_absorpt_correction_T_min 0.640
_exptl_absorpt_correction_type multi-scan
_exptl_absorpt_process_details 'SADABS, R. Blessing; 1995'
_exptl_crystal_colour green
_exptl_crystal_density_diffrn 1.222
_exptl_crystal_density_method 'not measured'
_exptl_crystal_description prism
_exptl_crystal_F_000 1064
_exptl_crystal_size_max 0.010
_exptl_crystal_size_mid 0.007
_exptl_crystal_size_min 0.005
_refine_diff_density_max 0.358
_refine_diff_density_min -0.329
_refine_diff_density_rms 0.117
_refine_ls_extinction_coef 0.096(12)
_refine_ls_extinction_expression Fc^*^=kFc[1+0.001xFc^2^\l^3^/sin(2\q)]^-1/4^
_refine_ls_extinction_method SHELXL
_refine_ls_goodness_of_fit_ref 1.033
_refine_ls_hydrogen_treatment mixed
_refine_ls_matrix_type full
_refine_ls_number_parameters 172
_refine_ls_number_reflns 3505
_refine_ls_number_restraints 0
_refine_ls_restrained_S_all 1.033
_refine_ls_R_factor_all 0.0799
_refine_ls_R_factor_gt 0.0622
_refine_ls_shift/su_max 0.001
_refine_ls_shift/su_mean 0.000
_refine_ls_structure_factor_coef Fsqd
_refine_ls_weighting_details 'calc w=1/[\s^2^(Fo^2^)+(0.1143P)^2^+0.4803P] where P=(Fo^2^+2Fc^2^)/3'
_refine_ls_weighting_scheme calc
_refine_ls_wR_factor_gt 0.1756
_refine_ls_wR_factor_ref 0.1975
_reflns_number_gt 2562
_reflns_number_total 3505
_reflns_threshold_expression >2sigma(I)
_cod_data_source_file cm202303q_si_002.cif
_cod_data_source_block pAPN15K
_cod_depositor_comments
;
The following automatic conversions were performed:

'_symmetry_cell_setting' value 'Orthorhombic' changed to
'orthorhombic' according to
/home/saulius/struct/CIF-dictionaries/cif_core.dic dictionary named
'cif_core.dic' version 2.4.1 from 2010-06-29.

Automatic conversion script
Id: cif_fix_values 1715 2011-07-08 13:25:40Z adriana 
;
_cod_database_code 4000827

loop_
_symmetry_equiv_pos_as_xyz
'x, y, z'
'-x+1/2, -y, z+1/2'
'-x, y+1/2, -z+1/2'
'x+1/2, -y+1/2, -z'
'-x, -y, -z'
'x-1/2, y, -z-1/2'
'x, -y-1/2, z-1/2'
'-x-1/2, y-1/2, z'

loop_
_atom_site_label
_atom_site_type_symbol
_atom_site_fract_x
_atom_site_fract_y
_atom_site_fract_z
_atom_site_U_iso_or_equiv
_atom_site_adp_type
_atom_site_occupancy
_atom_site_symmetry_multiplicity
_atom_site_calc_flag
_atom_site_refinement_flags
C1 C 0.11647(10) 0.04793(11) 0.31123(9) 0.0414(3) Uani 1 1 d .
C2 C 0.00501(13) -0.07893(16) 0.25439(12) 0.0578(5) Uani 1 1 d .
C3 C 0.07651(15) -0.04252(15) 0.18566(11) 0.0585(5) Uani 1 1 d .
C4 C -0.09354(18) -0.0210(3) 0.2520(2) 0.1050(10) Uani 1 1 d .
H4A H -0.1349 -0.0486 0.2972 0.158 Uiso 1 1 calc R
H4B H -0.1252 -0.0349 0.1982 0.158 Uiso 1 1 calc R
H4C H -0.0838 0.0576 0.2591 0.158 Uiso 1 1 calc R
C5 C -0.00777(19) -0.20049(17) 0.26267(15) 0.0815(7) Uani 1 1 d .
H5A H -0.0542 -0.2161 0.3076 0.122 Uiso 1 1 calc R
H5B H 0.0551 -0.2342 0.2758 0.122 Uiso 1 1 calc R
H5C H -0.0325 -0.2303 0.2100 0.122 Uiso 1 1 calc R
C6 C 0.0291(2) -0.0025(3) 0.10594(16) 0.1104(11) Uani 1 1 d .
H6A H -0.0216 0.0509 0.1196 0.166 Uiso 1 1 calc R
H6B H -0.0002 -0.0643 0.0764 0.166 Uiso 1 1 calc R
H6C H 0.0783 0.0317 0.0703 0.166 Uiso 1 1 calc R
C7 C 0.1559(2) -0.12598(19) 0.16691(16) 0.0824(7) Uani 1 1 d .
H7A H 0.1987 -0.0978 0.1230 0.124 Uiso 1 1 calc R
H7B H 0.1258 -0.1942 0.1482 0.124 Uiso 1 1 calc R
H7C H 0.1940 -0.1396 0.2175 0.124 Uiso 1 1 calc R
C8 C 0.16117(10) 0.12236(11) 0.36965(9) 0.0416(4) Uani 1 1 d .
C9 C 0.24613(12) 0.17820(15) 0.34887(10) 0.0547(4) Uani 1 1 d .
H9 H 0.2767 0.1638 0.2968 0.066 Uiso 1 1 calc R
C10 C 0.28640(15) 0.25305(16) 0.40153(11) 0.0631(5) Uani 1 1 d .
H10 H 0.3454 0.2882 0.3860 0.076 Uiso 1 1 calc R
C11 C 0.24291(14) 0.27914(14) 0.47762(10) 0.0554(4) Uani 1 1 d .
C12 C 0.15884(14) 0.22259(15) 0.49927(10) 0.0588(5) Uani 1 1 d .
H12 H 0.1284 0.2375 0.5513 0.071 Uiso 1 1 calc R
C13 C 0.11881(12) 0.14567(14) 0.44731(10) 0.0515(4) Uani 1 1 d .
H13 H 0.0617 0.1078 0.4641 0.062 Uiso 1 1 calc R
N1 N 0.05455(10) -0.03399(11) 0.32999(8) 0.0487(4) Uani 1 1 d .
N2 N 0.12656(10) 0.05008(10) 0.22752(8) 0.0467(4) Uani 1 1 d .
N3 N 0.2844(2) 0.35537(17) 0.52808(12) 0.0837(7) Uani 1 1 d .
H3A H 0.2614(19) 0.368(2) 0.5663(17) 0.082(8) Uiso 1 1 d .
H3B H 0.3302(19) 0.400(2) 0.5072(16) 0.082(7) Uiso 1 1 d .
O1 O 0.03061(11) -0.06504(11) 0.40344(8) 0.0675(4) Uani 1 1 d .
O2 O 0.17932(10) 0.11727(10) 0.18596(7) 0.0629(4) Uani 1 1 d .

loop_
_atom_site_aniso_label
_atom_site_aniso_U_11
_atom_site_aniso_U_22
_atom_site_aniso_U_33
_atom_site_aniso_U_23
_atom_site_aniso_U_13
_atom_site_aniso_U_12
C1 0.0439(7) 0.0406(7) 0.0398(7) 0.0053(5) 0.0079(5) 0.0046(5)
C2 0.0529(9) 0.0559(10) 0.0647(10) 0.0056(8) -0.0090(8) -0.0053(7)
C3 0.0724(11) 0.0578(10) 0.0454(9) 0.0009(7) -0.0100(8) -0.0089(8)
C4 0.0527(12) 0.118(2) 0.145(3) 0.0000(19) -0.0192(13) 0.0036(13)
C5 0.1035(17) 0.0621(13) 0.0788(14) 0.0019(10) -0.0124(12) -0.0333(12)
C6 0.141(2) 0.126(2) 0.0638(14) 0.0274(15) -0.0491(15) -0.046(2)
C7 0.0982(16) 0.0720(13) 0.0771(15) -0.0274(11) 0.0189(12) -0.0062(12)
C8 0.0472(7) 0.0400(7) 0.0375(7) 0.0031(5) 0.0094(6) 0.0045(5)
C9 0.0581(9) 0.0607(10) 0.0451(8) -0.0102(7) 0.0204(7) -0.0074(7)
C10 0.0693(11) 0.0673(11) 0.0527(10) -0.0120(8) 0.0208(8) -0.0194(9)
C11 0.0767(11) 0.0495(8) 0.0400(8) -0.0042(6) 0.0091(7) -0.0040(8)
C12 0.0771(11) 0.0605(10) 0.0389(8) -0.0052(7) 0.0210(8) -0.0003(8)
C13 0.0574(9) 0.0543(9) 0.0429(8) 0.0032(7) 0.0174(7) -0.0017(7)
N1 0.0510(7) 0.0460(7) 0.0491(8) 0.0047(5) 0.0100(5) -0.0020(5)
N2 0.0558(8) 0.0460(7) 0.0383(7) 0.0056(5) 0.0025(5) -0.0014(6)
N3 0.1199(17) 0.0774(12) 0.0539(10) -0.0211(9) 0.0235(11) -0.0320(12)
O1 0.0834(9) 0.0626(8) 0.0564(8) 0.0074(6) 0.0267(6) -0.0160(6)
O2 0.0853(9) 0.0620(8) 0.0414(6) 0.0096(5) 0.0123(6) -0.0157(6)

loop_
_atom_type_symbol
_atom_type_description
_atom_type_scat_dispersion_real
_atom_type_scat_dispersion_imag
_atom_type_scat_source
C C 0.0015 0.0009 'International Tables Vol C Tables 4.2.6.8 and 6.1.1.4'
H H 0.0000 0.0000 'International Tables Vol C Tables 4.2.6.8 and 6.1.1.4'
N N 0.0030 0.0019 'International Tables Vol C Tables 4.2.6.8 and 6.1.1.4'
O O 0.0056 0.0036 'International Tables Vol C Tables 4.2.6.8 and 6.1.1.4'

loop_
_geom_angle_atom_site_label_1
_geom_angle_atom_site_label_2
_geom_angle_atom_site_label_3
_geom_angle
N2 C1 N1 107.50(13)
N2 C1 C8 126.06(13)
N1 C1 C8 126.41(13)
N1 C2 C5 110.27(16)
N1 C2 C4 104.56(19)
C5 C2 C4 111.04(19)
N1 C2 C3 100.52(13)
C5 C2 C3 115.06(19)
C4 C2 C3 114.28(19)
N2 C3 C6 109.36(17)
N2 C3 C7 105.76(16)
C6 C3 C7 111.0(2)
N2 C3 C2 101.14(14)
C6 C3 C2 114.98(19)
C7 C3 C2 113.65(16)
C2 C4 H4A 109.5
C2 C4 H4B 109.5
H4A C4 H4B 109.5
C2 C4 H4C 109.5
H4A C4 H4C 109.5
H4B C4 H4C 109.5
C2 C5 H5A 109.5
C2 C5 H5B 109.5
H5A C5 H5B 109.5
C2 C5 H5C 109.5
H5A C5 H5C 109.5
H5B C5 H5C 109.5
C3 C6 H6A 109.5
C3 C6 H6B 109.5
H6A C6 H6B 109.5
C3 C6 H6C 109.5
H6A C6 H6C 109.5
H6B C6 H6C 109.5
C3 C7 H7A 109.5
C3 C7 H7B 109.5
H7A C7 H7B 109.5
C3 C7 H7C 109.5
H7A C7 H7C 109.5
H7B C7 H7C 109.5
C9 C8 C13 117.31(15)
C9 C8 C1 120.77(13)
C13 C8 C1 121.84(14)
C10 C9 C8 121.50(14)
C10 C9 H9 119.3
C8 C9 H9 119.3
C9 C10 C11 121.45(16)
C9 C10 H10 119.3
C11 C10 H10 119.3
N3 C11 C12 122.79(17)
N3 C11 C10 119.87(18)
C12 C11 C10 117.32(16)
C13 C12 C11 121.58(14)
C13 C12 H12 119.2
C11 C12 H12 119.2
C12 C13 C8 120.79(15)
C12 C13 H13 119.6
C8 C13 H13 119.6
O1 N1 C1 126.01(14)
O1 N1 C2 121.25(14)
C1 N1 C2 112.36(13)
O2 N2 C1 125.91(13)
O2 N2 C3 121.14(13)
C1 N2 C3 112.71(13)
C11 N3 H3A 119(2)
C11 N3 H3B 119.5(16)
H3A N3 H3B 120(3)

loop_
_geom_bond_atom_site_label_1
_geom_bond_atom_site_label_2
_geom_bond_distance
C1 N2 1.3489(19)
C1 N1 1.3502(19)
C1 C8 1.445(2)
C2 N1 1.495(2)
C2 C5 1.507(3)
C2 C4 1.529(3)
C2 C3 1.541(3)
C3 N2 1.487(2)
C3 C6 1.516(3)
C3 C7 1.525(3)
C4 H4A 0.9800
C4 H4B 0.9800
C4 H4C 0.9800
C5 H5A 0.9800
C5 H5B 0.9800
C5 H5C 0.9800
C6 H6A 0.9800
C6 H6B 0.9800
C6 H6C 0.9800
C7 H7A 0.9800
C7 H7B 0.9800
C7 H7C 0.9800
C8 C9 1.393(2)
C8 C13 1.403(2)
C9 C10 1.364(2)
C9 H9 0.9500
C10 C11 1.395(2)
C10 H10 0.9500
C11 N3 1.361(2)
C11 C12 1.390(3)
C12 C13 1.373(2)
C12 H12 0.9500
C13 H13 0.9500
N1 O1 1.2800(17)
N2 O2 1.2835(17)
N3 H3A 0.71(3)
N3 H3B 0.90(3)

loop_
_geom_torsion_atom_site_label_1
_geom_torsion_atom_site_label_2
_geom_torsion_atom_site_label_3
_geom_torsion_atom_site_label_4
_geom_torsion
N1 C2 C3 N2 -22.28(16)
C5 C2 C3 N2 -140.70(16)
C4 C2 C3 N2 89.1(2)
N1 C2 C3 C6 -140.0(2)
C5 C2 C3 C6 101.6(2)
C4 C2 C3 C6 -28.6(3)
N1 C2 C3 C7 90.58(18)
C5 C2 C3 C7 -27.8(2)
C4 C2 C3 C7 -158.1(2)
N2 C1 C8 C9 -24.0(2)
N1 C1 C8 C9 158.36(15)
N2 C1 C8 C13 152.68(15)
N1 C1 C8 C13 -24.9(2)
C13 C8 C9 C10 -0.4(3)
C1 C8 C9 C10 176.47(17)
C8 C9 C10 C11 -1.7(3)
C9 C10 C11 N3 -179.0(2)
C9 C10 C11 C12 2.5(3)
N3 C11 C12 C13 -179.7(2)
C10 C11 C12 C13 -1.3(3)
C11 C12 C13 C8 -0.7(3)
C9 C8 C13 C12 1.6(2)
C1 C8 C13 C12 -175.23(15)
N2 C1 N1 O1 176.32(15)
C8 C1 N1 O1 -5.7(2)
N2 C1 N1 C2 -10.74(17)
C8 C1 N1 C2 167.25(14)
C5 C2 N1 O1 -43.2(2)
C4 C2 N1 O1 76.3(2)
C3 C2 N1 O1 -165.04(15)
C5 C2 N1 C1 143.51(17)
C4 C2 N1 C1 -97.07(19)
C3 C2 N1 C1 21.64(18)
N1 C1 N2 O2 179.59(14)
C8 C1 N2 O2 1.6(2)
N1 C1 N2 C3 -5.99(18)
C8 C1 N2 C3 176.02(14)
C6 C3 N2 O2 -44.7(2)
C7 C3 N2 O2 74.90(19)
C2 C3 N2 O2 -166.39(14)
C6 C3 N2 C1 140.6(2)
C7 C3 N2 C1 -99.82(17)
C2 C3 N2 C1 18.89(18)
